data_7052401
loop_
_publ_author_name
'Fr\'ed\'eric Th\'ebault'
'Alexander J. Blake'
'Claire Wilson'
'Neil R. Champness'
'Martin Schr\"oder'

_publ_section_title
;
 Synthesis of pyridazinyl ligands for multimetallic complexes
;
_journal_issue 10
_journal_name_full 'New Journal of Chemistry'
_journal_page_first 1498
_journal_paper_doi 10.1039/b611561f
_journal_volume 30
_journal_year 2006
_chemical_formula_moiety 'C90 H54 Cd2 N28 O12'
_chemical_formula_sum 'C90 H54 Cd2 N28 O12'
_chemical_formula_weight 1944.41
_chemical_name_systematic
;
?
;
_space_group_IT_number 14
_symmetry_cell_setting monoclinic
_symmetry_space_group_name_Hall '-P 2ybc'
_symmetry_space_group_name_H-M 'P 1 21/c 1'
_atom_sites_solution_hydrogens geom
_atom_sites_solution_primary direct
_atom_sites_solution_secondary difmap
_audit_creation_method 'enCIFer editing of SHELXL97 CIF output'
_cell_angle_alpha 90.00
_cell_angle_beta 99.066(3)
_cell_angle_gamma 90.00
_cell_formula_units_Z 2
_cell_length_a 10.7406(4)
_cell_length_b 21.5613(10)
_cell_length_c 16.7294(8)
_cell_measurement_reflns_used 8776
_cell_measurement_temperature 120(2)
_cell_measurement_theta_max 27.5
_cell_measurement_theta_min 2.9
_cell_volume 3825.8(3)
_computing_cell_refinement 'DENZO (Otwinowski & Minor, 1997) & COLLECT'
_computing_data_collection 'COLLECT (Hooft, 1998)'
_computing_data_reduction 'DENZO; COLLECT'
_computing_publication_material 'enCIFer (Allen et al., 2004; PLATON (Spek, 2003)'
_computing_structure_refinement 'SHELXL97 (Sheldrick, 1997)'
_computing_structure_solution 'SHELXS97 (Sheldrick, 1990)'
_diffrn_ambient_temperature 120(2)
_diffrn_detector_area_resol_mean 9.091
_diffrn_measured_fraction_theta_full 0.997
_diffrn_measured_fraction_theta_max 0.993
_diffrn_measurement_device_type 'Bruker-Nonius 95mm CCD camera on \k-goniostat'
_diffrn_measurement_method '\f & \w scans'
_diffrn_radiation_monochromator '10cm confocal mirrors'
_diffrn_radiation_source 'Bruker-Nonius FR591 rotating anode'
_diffrn_radiation_type MoK\a
_diffrn_radiation_wavelength 0.71073
_diffrn_reflns_av_R_equivalents 0.141
_diffrn_reflns_av_sigmaI/netI 0.149
_diffrn_reflns_limit_h_max 13
_diffrn_reflns_limit_h_min -13
_diffrn_reflns_limit_k_max 27
_diffrn_reflns_limit_k_min -27
_diffrn_reflns_limit_l_max 21
_diffrn_reflns_limit_l_min -21
_diffrn_reflns_number 39190
_diffrn_reflns_theta_full 27.50
_diffrn_reflns_theta_max 27.56
_diffrn_reflns_theta_min 3.03
_exptl_absorpt_coefficient_mu 0.647
_exptl_absorpt_correction_T_max 1.000
_exptl_absorpt_correction_T_min 0.627
_exptl_absorpt_correction_type multi-scan
_exptl_absorpt_process_details '(SADABS version 2.10; Sheldrick, 2003)'
_exptl_crystal_colour Orange
_exptl_crystal_density_diffrn 1.688
_exptl_crystal_density_method 'not measured'
_exptl_crystal_description Needle
_exptl_crystal_F_000 1964
_exptl_crystal_size_max 0.28
_exptl_crystal_size_mid 0.02
_exptl_crystal_size_min 0.01
_refine_diff_density_max 0.69
_refine_diff_density_min -0.82
_refine_diff_density_rms 0.14
_refine_ls_extinction_method none
_refine_ls_goodness_of_fit_ref 1.05
_refine_ls_hydrogen_treatment constr
_refine_ls_matrix_type full
_refine_ls_number_parameters 595
_refine_ls_number_reflns 8770
_refine_ls_number_restraints 0
_refine_ls_restrained_S_all 1.05
_refine_ls_R_factor_all 0.168
_refine_ls_R_factor_gt 0.0805
_refine_ls_shift/su_max 0.001
_refine_ls_shift/su_mean 0.000
_refine_ls_structure_factor_coef Fsqd
_refine_ls_weighting_details 'calc w=1/[\s^2^(Fo^2^)+20.73P] where P=(Fo^2^+2Fc^2^)/3'
_refine_ls_weighting_scheme calc
_refine_ls_wR_factor_gt 0.117
_refine_ls_wR_factor_ref 0.144
_reflns_number_gt 4969
_reflns_number_total 9012
_reflns_threshold_expression I>2\s(I)
_cod_data_source_file b611561f.txt
_cod_data_source_block Compound_4
_cod_depositor_comments
;
The following automatic conversions were performed:
'_symmetry_cell_setting' value 'Monoclinic' changed to 'monoclinic'
according to '/home/saulius/struct/CIF-dictionaries/cif_core.dic'
dictionary named 'cif_core.dic' version 2.4.1 from 2010-06-29.

Automatic conversion script
Id: cif_fix_enum 1527 2010-12-29 10:47:43Z saulius 
;
_cod_original_sg_symbol_H-M 'P 21/c'
_cod_database_code 7052401

loop_
_symmetry_equiv_pos_as_xyz
'x, y, z'
'-x, y+1/2, -z+1/2'
'-x, -y, -z'
'x, -y-1/2, z-1/2'

loop_
_atom_site_label
_atom_site_type_symbol
_atom_site_fract_x
_atom_site_fract_y
_atom_site_fract_z
_atom_site_U_iso_or_equiv
_atom_site_adp_type
_atom_site_occupancy
_atom_site_symmetry_multiplicity
_atom_site_calc_flag
_atom_site_refinement_flags
_atom_site_disorder_assembly
_atom_site_disorder_group
Cd Cd 0.26382(4) 0.75167(2) 0.50258(3) 0.01765(12) Uani 1 1 d . . .
O1 O 0.5375(5) 0.8809(2) 0.5587(3) 0.0379(13) Uani 1 1 d . . .
O2 O 0.3930(4) 0.8379(2) 0.4698(3) 0.0307(12) Uani 1 1 d . . .
O3 O 0.4096(5) 0.8107(2) 0.5954(3) 0.0357(13) Uani 1 1 d . . .
O4 O 0.1109(5) 0.8485(2) 0.5171(3) 0.0309(12) Uani 1 1 d . . .
O5 O -0.0384(4) 0.8645(2) 0.4149(3) 0.0290(12) Uani 1 1 d . . .
O6 O 0.1082(4) 0.7958(2) 0.4071(3) 0.0240(11) Uani 1 1 d . . .
N1 N 0.1217(5) 0.4778(2) 0.3102(3) 0.0191(12) Uani 1 1 d . . .
N2 N 0.1356(4) 0.6239(2) 0.4058(3) 0.0176(12) Uani 1 1 d . . .
N3 N 0.1255(5) 0.6570(2) 0.4742(3) 0.0186(12) Uani 1 1 d . . .
N4 N 0.1611(4) 0.7272(2) 0.6096(3) 0.0158(12) Uani 1 1 d . . .
N5 N 0.2761(4) 0.3407(2) 0.4517(3) 0.0192(12) Uani 1 1 d . . .
N6 N 0.1890(5) 0.3408(2) 0.6456(3) 0.0203(12) Uani 1 1 d . . .
N7 N 0.1798(5) 0.3747(2) 0.7135(3) 0.0188(12) Uani 1 1 d . . .
N8 N 0.2029(5) 0.5239(2) 0.8016(3) 0.0207(13) Uani 1 1 d . . .
N9 N 0.3566(4) 0.7146(2) 0.3953(3) 0.0160(12) Uani 1 1 d . . .
N10 N 0.4112(5) 0.6604(2) 0.5414(3) 0.0178(13) Uani 1 1 d . . .
N11 N 0.4264(5) 0.6360(2) 0.6184(3) 0.0170(12) Uani 1 1 d . . .
N12 N 0.4693(5) 0.5027(3) 0.7363(3) 0.0240(14) Uani 1 1 d . . .
N13 N 0.4495(6) 0.8441(3) 0.5424(4) 0.0278(15) Uani 1 1 d . . .
N14 N 0.0578(5) 0.8372(3) 0.4464(4) 0.0243(13) Uani 1 1 d . . .
C1 C 0.1296(6) 0.4565(3) 0.2355(4) 0.0207(15) Uani 1 1 d . . .
H1 H 0.1040 0.4150 0.2231 0.025 Uiso 1 1 calc R . .
C2 C 0.1722(6) 0.4908(3) 0.1760(4) 0.0202(15) Uani 1 1 d . . .
H2 H 0.1750 0.4735 0.1242 0.024 Uiso 1 1 calc R . .
C3 C 0.2106(6) 0.5508(3) 0.1933(4) 0.0217(15) Uani 1 1 d . . .
H3 H 0.2415 0.5756 0.1537 0.026 Uiso 1 1 calc R . .
C4 C 0.2036(5) 0.5743(3) 0.2690(4) 0.0177(14) Uani 1 1 d . . .
H4 H 0.2297 0.6156 0.2825 0.021 Uiso 1 1 calc R . .
C5 C 0.1577(5) 0.5367(3) 0.3259(4) 0.0143(13) Uani 1 1 d . . .
C6 C 0.1468(5) 0.5626(3) 0.4073(4) 0.0133(13) Uani 1 1 d . . .
C7 C 0.1520(5) 0.5277(3) 0.4818(4) 0.0132(13) Uani 1 1 d . . .
C8 C 0.1377(5) 0.5625(3) 0.5524(4) 0.0145(13) Uani 1 1 d . . .
C9 C 0.1219(5) 0.6287(3) 0.5429(4) 0.0140(14) Uani 1 1 d . . .
C10 C 0.1030(5) 0.6719(3) 0.6097(4) 0.0148(14) Uani 1 1 d . . .
C11 C 0.0220(6) 0.6587(3) 0.6643(4) 0.0177(14) Uani 1 1 d . . .
H11 H -0.0205 0.6200 0.6623 0.021 Uiso 1 1 calc R . .
C12 C 0.0035(6) 0.7031(3) 0.7220(4) 0.0178(14) Uani 1 1 d . . .
H12 H -0.0495 0.6945 0.7610 0.021 Uiso 1 1 calc R . .
C13 C 0.0639(5) 0.7596(3) 0.7214(4) 0.0220(15) Uani 1 1 d . . .
H13 H 0.0519 0.7910 0.7594 0.026 Uiso 1 1 calc R . .
C14 C 0.1417(6) 0.7696(3) 0.6647(4) 0.0186(15) Uani 1 1 d . . .
H14 H 0.1835 0.8084 0.6646 0.022 Uiso 1 1 calc R . .
C15 C 0.1738(5) 0.4635(3) 0.4889(4) 0.0151(13) Uani 1 1 d . . .
H15 H 0.1843 0.4399 0.4424 0.018 Uiso 1 1 calc R . .
C16 C 0.1496(5) 0.5328(3) 0.6278(4) 0.0152(14) Uani 1 1 d . . .
H16 H 0.1451 0.5566 0.6750 0.018 Uiso 1 1 calc R . .
C17 C 0.2958(6) 0.2977(3) 0.3974(4) 0.0259(16) Uani 1 1 d . . .
H17 H 0.3413 0.3097 0.3557 0.031 Uiso 1 1 calc R . .
C18 C 0.2548(6) 0.2371(3) 0.3978(4) 0.0258(17) Uani 1 1 d . . .
H18 H 0.2717 0.2086 0.3576 0.031 Uiso 1 1 calc R . .
C19 C 0.1885(7) 0.2191(3) 0.4583(4) 0.0321(18) Uani 1 1 d . . .
H19 H 0.1592 0.1777 0.4610 0.039 Uiso 1 1 calc R . .
C20 C 0.1657(6) 0.2627(3) 0.5148(4) 0.0280(17) Uani 1 1 d . . .
H20 H 0.1190 0.2518 0.5564 0.034 Uiso 1 1 calc R . .
C21 C 0.2118(6) 0.3224(3) 0.5101(4) 0.0184(14) Uani 1 1 d . . .
C22 C 0.1930(5) 0.3673(3) 0.5746(4) 0.0169(14) Uani 1 1 d . . .
C23 C 0.1801(5) 0.4341(3) 0.5635(4) 0.0152(14) Uani 1 1 d . . .
C24 C 0.1677(5) 0.4690(3) 0.6347(4) 0.0132(13) Uani 1 1 d . . .
C25 C 0.1715(5) 0.4356(3) 0.7099(4) 0.0164(14) Uani 1 1 d . . .
C26 C 0.1640(6) 0.4649(3) 0.7900(4) 0.0184(15) Uani 1 1 d . . .
C27 C 0.1207(6) 0.4307(3) 0.8497(4) 0.0211(15) Uani 1 1 d . . .
H27 H 0.0903 0.3897 0.8389 0.025 Uiso 1 1 calc R . .
C28 C 0.1217(6) 0.4565(3) 0.9250(4) 0.0271(17) Uani 1 1 d . . .
H28 H 0.0932 0.4337 0.9671 0.033 Uiso 1 1 calc R . .
C29 C 0.1650(6) 0.5162(3) 0.9377(4) 0.0229(15) Uani 1 1 d . . .
H29 H 0.1682 0.5353 0.9892 0.027 Uiso 1 1 calc R . .
C30 C 0.2036(6) 0.5478(3) 0.8747(4) 0.0230(15) Uani 1 1 d . . .
H30 H 0.2324 0.5892 0.8840 0.028 Uiso 1 1 calc R . .
C31 C 0.3560(5) 0.7496(3) 0.3300(3) 0.0199(13) Uani 1 1 d . . .
H31 H 0.3038 0.7854 0.3245 0.024 Uiso 1 1 calc R . .
C32 C 0.4266(6) 0.7373(3) 0.2693(4) 0.0181(15) Uani 1 1 d . . .
H32 H 0.4215 0.7632 0.2230 0.022 Uiso 1 1 calc R . .
C33 C 0.5041(6) 0.6865(3) 0.2781(4) 0.0205(15) Uani 1 1 d . . .
H33 H 0.5553 0.6772 0.2383 0.025 Uiso 1 1 calc R . .
C34 C 0.5070(5) 0.6491(3) 0.3455(4) 0.0172(14) Uani 1 1 d . . .
H34 H 0.5601 0.6136 0.3522 0.021 Uiso 1 1 calc R . .
C35 C 0.4321(5) 0.6635(3) 0.4031(4) 0.0162(14) Uani 1 1 d . . .
C36 C 0.4343(5) 0.6272(3) 0.4796(4) 0.0159(14) Uani 1 1 d . . .
C37 C 0.4657(5) 0.5625(3) 0.4870(4) 0.0152(13) Uani 1 1 d . . .
C38 C 0.4919(5) 0.5388(3) 0.5665(4) 0.0147(13) Uani 1 1 d . . .
C39 C 0.4710(5) 0.5796(3) 0.6314(4) 0.0168(14) Uani 1 1 d . . .
C40 C 0.4955(6) 0.5615(3) 0.7195(4) 0.0194(14) Uani 1 1 d . . .
C41 C 0.5386(6) 0.6049(3) 0.7784(4) 0.0241(16) Uani 1 1 d . . .
H41 H 0.5561 0.6462 0.7639 0.029 Uiso 1 1 calc R . .
C42 C 0.5557(6) 0.5870(4) 0.8588(4) 0.0319(18) Uani 1 1 d . . .
H42 H 0.5853 0.6157 0.9005 0.038 Uiso 1 1 calc R . .
C43 C 0.5292(6) 0.5268(4) 0.8769(5) 0.0324(18) Uani 1 1 d . . .
H43 H 0.5402 0.5134 0.9317 0.039 Uiso 1 1 calc R . .
C44 C 0.4867(6) 0.4862(4) 0.8154(4) 0.0311(18) Uani 1 1 d . . .
H44 H 0.4687 0.4447 0.8290 0.037 Uiso 1 1 calc R . .
C45 C 0.5292(5) 0.4765(3) 0.5793(4) 0.0159(14) Uani 1 1 d . . .
H45 H 0.5508 0.4610 0.6328 0.019 Uiso 1 1 calc R . .

loop_
_atom_site_aniso_label
_atom_site_aniso_U_11
_atom_site_aniso_U_22
_atom_site_aniso_U_33
_atom_site_aniso_U_23
_atom_site_aniso_U_13
_atom_site_aniso_U_12
Cd 0.0256(2) 0.0126(2) 0.0155(2) 0.0006(3) 0.00552(16) -0.0002(2)
O1 0.047(3) 0.033(3) 0.034(3) -0.009(3) 0.007(3) -0.022(3)
O2 0.040(3) 0.036(3) 0.016(3) 0.003(2) 0.003(2) -0.014(2)
O3 0.053(3) 0.034(3) 0.021(3) 0.006(2) 0.007(2) -0.018(3)
O4 0.050(3) 0.022(3) 0.020(3) 0.001(2) 0.002(2) 0.003(2)
O5 0.035(3) 0.026(3) 0.026(3) 0.008(2) 0.005(2) 0.012(2)
O6 0.028(2) 0.016(2) 0.028(3) -0.002(2) 0.003(2) 0.004(2)
N1 0.026(3) 0.017(3) 0.013(3) -0.002(2) 0.001(2) -0.003(2)
N2 0.021(3) 0.014(3) 0.019(3) -0.003(2) 0.005(2) -0.002(2)
N3 0.026(3) 0.012(3) 0.017(3) 0.001(2) 0.003(2) 0.003(2)
N4 0.021(3) 0.013(3) 0.014(3) 0.005(2) 0.003(2) 0.001(2)
N5 0.019(3) 0.020(3) 0.020(3) -0.003(2) 0.008(2) 0.000(2)
N6 0.030(3) 0.014(3) 0.016(3) -0.003(2) 0.002(2) 0.000(2)
N7 0.028(3) 0.016(3) 0.013(3) -0.001(2) 0.005(2) 0.003(2)
N8 0.027(3) 0.022(3) 0.014(3) -0.002(2) 0.006(2) -0.001(3)
N9 0.021(3) 0.014(3) 0.013(3) 0.002(2) -0.001(2) 0.001(2)
N10 0.023(3) 0.016(3) 0.014(3) 0.001(2) 0.001(2) 0.001(2)
N11 0.028(3) 0.014(3) 0.009(3) 0.000(2) 0.002(2) 0.004(2)
N12 0.026(3) 0.029(3) 0.018(4) 0.004(3) 0.006(3) 0.009(3)
N13 0.034(3) 0.022(3) 0.026(4) -0.009(3) 0.001(3) -0.003(3)
N14 0.037(3) 0.017(3) 0.021(4) 0.007(3) 0.010(3) 0.002(3)
C1 0.030(4) 0.021(4) 0.012(4) -0.005(3) 0.006(3) 0.001(3)
C2 0.024(3) 0.026(4) 0.010(3) -0.002(3) 0.003(3) 0.004(3)
C3 0.032(4) 0.023(4) 0.011(3) -0.002(3) 0.008(3) 0.000(3)
C4 0.024(3) 0.018(3) 0.011(3) -0.001(3) 0.002(3) -0.002(3)
C5 0.014(3) 0.018(3) 0.011(3) 0.001(3) 0.003(2) -0.001(3)
C6 0.009(3) 0.011(3) 0.020(4) -0.005(3) 0.004(3) -0.004(2)
C7 0.013(3) 0.016(3) 0.010(3) 0.002(3) 0.000(2) -0.003(3)
C8 0.012(3) 0.016(3) 0.017(3) 0.002(3) 0.004(2) -0.002(3)
C9 0.009(3) 0.008(3) 0.025(4) 0.006(3) 0.002(3) -0.005(2)
C10 0.015(3) 0.009(3) 0.020(4) -0.004(3) 0.003(3) 0.005(3)
C11 0.025(3) 0.013(3) 0.016(4) 0.005(3) 0.003(3) 0.001(3)
C12 0.026(3) 0.011(3) 0.017(4) 0.000(3) 0.006(3) -0.001(3)
C13 0.027(3) 0.019(4) 0.021(4) 0.000(3) 0.007(3) 0.002(3)
C14 0.025(3) 0.017(3) 0.013(4) -0.003(3) 0.001(3) -0.003(3)
C15 0.018(3) 0.012(3) 0.016(4) -0.002(3) 0.004(3) -0.004(3)
C16 0.013(3) 0.015(3) 0.016(3) -0.008(3) -0.002(3) -0.001(3)
C17 0.026(4) 0.029(4) 0.024(4) -0.005(3) 0.007(3) -0.002(3)
C18 0.030(4) 0.025(4) 0.025(4) -0.006(3) 0.010(3) 0.003(3)
C19 0.051(5) 0.017(4) 0.030(5) -0.002(3) 0.011(4) -0.007(3)
C20 0.049(4) 0.013(4) 0.024(4) -0.003(3) 0.011(3) -0.008(3)
C21 0.022(3) 0.017(3) 0.016(4) -0.006(3) 0.002(3) 0.003(3)
C22 0.021(3) 0.010(3) 0.019(4) -0.006(3) 0.001(3) -0.003(3)
C23 0.012(3) 0.015(3) 0.019(4) 0.003(3) 0.004(3) 0.000(3)
C24 0.014(3) 0.009(3) 0.017(4) 0.000(3) 0.002(3) -0.003(2)
C25 0.016(3) 0.017(3) 0.017(4) -0.001(3) 0.002(3) -0.005(3)
C26 0.019(3) 0.021(4) 0.015(4) -0.005(3) 0.001(3) 0.005(3)
C27 0.032(4) 0.013(3) 0.018(4) 0.000(3) 0.005(3) 0.003(3)
C28 0.040(4) 0.020(4) 0.025(4) 0.006(3) 0.015(3) 0.005(3)
C29 0.033(4) 0.021(4) 0.015(4) -0.008(3) 0.003(3) -0.001(3)
C30 0.036(4) 0.020(4) 0.013(4) -0.004(3) 0.003(3) 0.000(3)
C31 0.026(3) 0.020(3) 0.015(3) 0.001(4) 0.005(2) 0.000(3)
C32 0.032(3) 0.011(4) 0.012(3) 0.003(3) 0.005(3) -0.007(3)
C33 0.025(3) 0.020(4) 0.015(4) 0.001(3) -0.002(3) -0.003(3)
C34 0.016(3) 0.018(3) 0.017(4) -0.005(3) 0.001(3) 0.005(3)
C35 0.020(3) 0.014(3) 0.014(4) -0.004(3) 0.000(3) 0.006(3)
C36 0.014(3) 0.017(3) 0.016(4) -0.003(3) 0.000(3) 0.002(3)
C37 0.013(3) 0.023(4) 0.011(3) 0.001(3) 0.005(2) 0.001(3)
C38 0.013(3) 0.015(3) 0.017(4) -0.003(3) 0.006(3) 0.002(3)
C39 0.017(3) 0.018(3) 0.016(4) 0.000(3) 0.005(3) -0.002(3)
C40 0.026(3) 0.015(3) 0.017(4) 0.002(3) 0.005(3) 0.006(3)
C41 0.033(4) 0.023(4) 0.016(4) -0.002(3) 0.001(3) 0.015(3)
C42 0.040(4) 0.039(5) 0.016(4) -0.009(3) -0.001(3) 0.018(4)
C43 0.029(4) 0.052(5) 0.019(4) 0.008(4) 0.010(3) 0.014(4)
C44 0.036(4) 0.036(4) 0.025(4) 0.007(4) 0.015(3) 0.010(4)
C45 0.012(3) 0.020(3) 0.017(3) 0.004(3) 0.005(3) 0.002(3)

loop_
_atom_type_symbol
_atom_type_description
_atom_type_scat_dispersion_real
_atom_type_scat_dispersion_imag
_atom_type_scat_source
C C 0.0033 0.0016 'International Tables Vol C Tables 4.2.6.8 and 6.1.1.4'
H H 0.0000 0.0000 'International Tables Vol C Tables 4.2.6.8 and 6.1.1.4'
N N 0.0061 0.0033 'International Tables Vol C Tables 4.2.6.8 and 6.1.1.4'
O O 0.0106 0.0060 'International Tables Vol C Tables 4.2.6.8 and 6.1.1.4'
Cd Cd -0.8075 1.2024 'International Tables Vol C Tables 4.2.6.8 and 6.1.1.4'

loop_
_geom_angle_atom_site_label_1
_geom_angle_atom_site_label_2
_geom_angle_atom_site_label_3
_geom_angle
_geom_angle_site_symmetry_1
_geom_angle_site_symmetry_3
_geom_angle_publ_flag
N4 Cd O6 104.26(16) . . ?
N4 Cd N9 146.62(17) . . ?
O6 Cd N9 87.68(16) . . ?
N4 Cd O3 87.85(17) . . ?
O6 Cd O3 123.70(16) . . ?
N9 Cd O3 111.55(17) . . ?
N4 Cd O2 135.18(17) . . ?
O6 Cd O2 84.64(15) . . ?
N9 Cd O2 76.09(17) . . ?
O3 Cd O2 53.24(16) . . ?
N4 Cd N3 67.75(18) . . ?
O6 Cd N3 82.17(16) . . ?
N9 Cd N3 83.59(17) . . ?
O3 Cd N3 149.07(17) . . ?
O2 Cd N3 156.15(17) . . ?
N4 Cd N10 88.82(17) . . ?
O6 Cd N10 147.39(16) . . ?
N9 Cd N10 66.84(17) . . ?
O3 Cd N10 85.90(17) . . ?
O2 Cd N10 107.12(17) . . ?
N3 Cd N10 75.31(16) . . ?
N13 O2 Cd 93.9(4) . . ?
N13 O3 Cd 96.2(4) . . ?
N14 O6 Cd 104.5(4) . . ?
C5 N1 C1 116.4(6) . . ?
C6 N2 N3 121.5(5) . . ?
C9 N3 N2 120.7(5) . . ?
C9 N3 Cd 108.0(4) . . ?
N2 N3 Cd 117.2(4) . . ?
C14 N4 C10 118.8(5) . . ?
C14 N4 Cd 121.6(4) . . ?
C10 N4 Cd 118.9(4) . . ?
C17 N5 C21 116.3(6) . . ?
C22 N6 N7 122.0(5) . . ?
C25 N7 N6 120.6(5) . . ?
C30 N8 C26 117.2(6) . . ?
C31 N9 C35 117.7(6) . . ?
C31 N9 Cd 119.5(4) . . ?
C35 N9 Cd 121.6(4) . . ?
C36 N10 N11 121.3(5) . . ?
C36 N10 Cd 114.0(4) . . ?
N11 N10 Cd 120.8(4) . . ?
C39 N11 N10 119.6(5) . . ?
C40 N12 C44 116.9(6) . . ?
O1 N13 O3 122.9(6) . . ?
O1 N13 O2 120.8(6) . . ?
O3 N13 O2 116.3(6) . . ?
O5 N14 O4 122.4(6) . . ?
O5 N14 O6 120.6(6) . . ?
O4 N14 O6 117.0(5) . . ?
N1 C1 C2 124.4(6) . . ?
N1 C1 H1 117.8 . . ?
C2 C1 H1 117.8 . . ?
C3 C2 C1 118.6(6) . . ?
C3 C2 H2 120.7 . . ?
C1 C2 H2 120.7 . . ?
C2 C3 C4 118.7(6) . . ?
C2 C3 H3 120.6 . . ?
C4 C3 H3 120.6 . . ?
C3 C4 C5 119.3(6) . . ?
C3 C4 H4 120.3 . . ?
C5 C4 H4 120.3 . . ?
N1 C5 C4 122.6(6) . . ?
N1 C5 C6 118.0(5) . . ?
C4 C5 C6 119.4(5) . . ?
N2 C6 C7 121.6(6) . . ?
N2 C6 C5 112.0(5) . . ?
C7 C6 C5 126.3(5) . . ?
C15 C7 C8 119.1(6) . . ?
C15 C7 C6 124.5(6) . . ?
C8 C7 C6 116.3(5) . . ?
C16 C8 C7 119.7(5) . . ?
C16 C8 C9 122.9(6) . . ?
C7 C8 C9 117.1(6) . . ?
N3 C9 C8 122.6(6) . . ?
N3 C9 C10 113.2(5) . . ?
C8 C9 C10 124.2(6) . . ?
N4 C10 C11 121.5(6) . . ?
N4 C10 C9 115.7(6) . . ?
C11 C10 C9 122.6(5) . . ?
C10 C11 C12 119.2(6) . . ?
C10 C11 H11 120.4 . . ?
C12 C11 H11 120.4 . . ?
C13 C12 C11 118.8(6) . . ?
C13 C12 H12 120.6 . . ?
C11 C12 H12 120.6 . . ?
C14 C13 C12 118.6(6) . . ?
C14 C13 H13 120.7 . . ?
C12 C13 H13 120.7 . . ?
N4 C14 C13 123.0(6) . . ?
N4 C14 H14 118.5 . . ?
C13 C14 H14 118.5 . . ?
C23 C15 C7 120.5(6) . . ?
C23 C15 H15 119.8 . . ?
C7 C15 H15 119.8 . . ?
C24 C16 C8 121.2(6) . . ?
C24 C16 H16 119.4 . . ?
C8 C16 H16 119.4 . . ?
N5 C17 C18 124.7(7) . . ?
N5 C17 H17 117.7 . . ?
C18 C17 H17 117.7 . . ?
C17 C18 C19 118.1(6) . . ?
C17 C18 H18 120.9 . . ?
C19 C18 H18 120.9 . . ?
C20 C19 C18 118.5(6) . . ?
C20 C19 H19 120.7 . . ?
C18 C19 H19 120.7 . . ?
C19 C20 C21 119.3(7) . . ?
C19 C20 H20 120.4 . . ?
C21 C20 H20 120.4 . . ?
N5 C21 C20 123.0(6) . . ?
N5 C21 C22 118.7(6) . . ?
C20 C21 C22 118.2(6) . . ?
N6 C22 C23 121.7(6) . . ?
N6 C22 C21 113.4(5) . . ?
C23 C22 C21 124.9(6) . . ?
C15 C23 C24 120.6(6) . . ?
C15 C23 C22 123.7(6) . . ?
C24 C23 C22 115.7(6) . . ?
C16 C24 C23 118.7(6) . . ?
C16 C24 C25 123.3(6) . . ?
C23 C24 C25 117.9(5) . . ?
N7 C25 C24 122.0(6) . . ?
N7 C25 C26 113.2(6) . . ?
C24 C25 C26 124.9(6) . . ?
N8 C26 C27 122.2(6) . . ?
N8 C26 C25 118.1(6) . . ?
C27 C26 C25 119.7(6) . . ?
C28 C27 C26 119.5(6) . . ?
C28 C27 H27 120.3 . . ?
C26 C27 H27 120.3 . . ?
C29 C28 C27 118.4(7) . . ?
C29 C28 H28 120.8 . . ?
C27 C28 H28 120.8 . . ?
C28 C29 C30 118.8(6) . . ?
C28 C29 H29 120.6 . . ?
C30 C29 H29 120.6 . . ?
N8 C30 C29 123.8(6) . . ?
N8 C30 H30 118.1 . . ?
C29 C30 H30 118.1 . . ?
N9 C31 C32 124.2(6) . . ?
N9 C31 H31 117.9 . . ?
C32 C31 H31 117.9 . . ?
C33 C32 C31 117.9(6) . . ?
C33 C32 H32 121.0 . . ?
C31 C32 H32 121.0 . . ?
C32 C33 C34 119.4(6) . . ?
C32 C33 H33 120.3 . . ?
C34 C33 H33 120.3 . . ?
C33 C34 C35 119.7(6) . . ?
C33 C34 H34 120.2 . . ?
C35 C34 H34 120.2 . . ?
N9 C35 C34 121.1(6) . . ?
N9 C35 C36 115.8(6) . . ?
C34 C35 C36 123.0(5) . . ?
N10 C36 C37 122.1(6) . . ?
N10 C36 C35 114.2(5) . . ?
C37 C36 C35 123.6(6) . . ?
C45 C37 C38 120.1(6) 3_666 . ?
C45 C37 C36 123.6(6) 3_666 . ?
C38 C37 C36 116.3(6) . . ?
C45 C38 C37 119.9(6) . . ?
C45 C38 C39 122.7(6) . . ?
C37 C38 C39 117.2(5) . . ?
N11 C39 C38 122.5(6) . . ?
N11 C39 C40 113.8(5) . . ?
C38 C39 C40 123.7(5) . . ?
N12 C40 C41 123.3(6) . . ?
N12 C40 C39 116.1(6) . . ?
C41 C40 C39 120.6(6) . . ?
C42 C41 C40 118.8(7) . . ?
C42 C41 H41 120.6 . . ?
C40 C41 H41 120.6 . . ?
C43 C42 C41 118.6(7) . . ?
C43 C42 H42 120.7 . . ?
C41 C42 H42 120.7 . . ?
C42 C43 C44 119.6(7) . . ?
C42 C43 H43 120.2 . . ?
C44 C43 H43 120.2 . . ?
N12 C44 C43 122.8(7) . . ?
N12 C44 H44 118.6 . . ?
C43 C44 H44 118.6 . . ?
C37 C45 C38 119.8(6) 3_666 . ?
C37 C45 H45 120.1 3_666 . ?
C38 C45 H45 120.1 . . ?

loop_
_geom_bond_atom_site_label_1
_geom_bond_atom_site_label_2
_geom_bond_distance
_geom_bond_site_symmetry_2
_geom_bond_publ_flag
Cd N3 2.526(5) . ?
Cd N4 2.307(5) . ?
Cd N9 2.327(5) . ?
Cd N10 2.545(5) . ?
Cd O2 2.434(5) . ?
Cd O3 2.390(5) . ?
Cd O6 2.325(4) . ?
O1 N13 1.231(7) . ?
O2 N13 1.277(7) . ?
O3 N13 1.268(7) . ?
O4 N14 1.254(7) . ?
O5 N14 1.234(7) . ?
O6 N14 1.278(7) . ?
N1 C5 1.342(8) . ?
N1 C1 1.347(8) . ?
N2 C6 1.327(7) . ?
N2 N3 1.368(7) . ?
N3 C9 1.306(8) . ?
N4 C14 1.338(8) . ?
N4 C10 1.345(7) . ?
N5 C17 1.339(8) . ?
N5 C21 1.341(8) . ?
N6 C22 1.325(8) . ?
N6 N7 1.368(7) . ?
N7 C25 1.317(8) . ?
N8 C30 1.326(8) . ?
N8 C26 1.345(8) . ?
N9 C31 1.327(8) . ?
N9 C35 1.362(7) . ?
N10 C36 1.313(8) . ?
N10 N11 1.378(7) . ?
N11 C39 1.313(8) . ?
N12 C40 1.338(8) . ?
N12 C44 1.356(8) . ?
C1 C2 1.375(9) . ?
C1 H1 0.9500 . ?
C2 C3 1.374(9) . ?
C2 H2 0.9500 . ?
C3 C4 1.378(8) . ?
C3 H3 0.9500 . ?
C4 C5 1.397(8) . ?
C4 H4 0.9500 . ?
C5 C6 1.493(8) . ?
C6 C7 1.450(8) . ?
C7 C15 1.406(8) . ?
C7 C8 1.428(8) . ?
C8 C16 1.403(8) . ?
C8 C9 1.443(8) . ?
C9 C10 1.493(9) . ?
C10 C11 1.386(9) . ?
C11 C12 1.395(9) . ?
C11 H11 0.9500 . ?
C12 C13 1.382(9) . ?
C12 H12 0.9500 . ?
C13 C14 1.377(9) . ?
C13 H13 0.9500 . ?
C14 H14 0.9500 . ?
C15 C23 1.392(8) . ?
C15 H15 0.9500 . ?
C16 C24 1.390(8) . ?
C16 H16 0.9500 . ?
C17 C18 1.378(9) . ?
C17 H17 0.9500 . ?
C18 C19 1.382(9) . ?
C18 H18 0.9500 . ?
C19 C20 1.381(9) . ?
C19 H19 0.9500 . ?
C20 C21 1.386(9) . ?
C20 H20 0.9500 . ?
C21 C22 1.487(8) . ?
C22 C23 1.456(8) . ?
C23 C24 1.433(8) . ?
C24 C25 1.445(8) . ?
C25 C26 1.494(9) . ?
C26 C27 1.380(9) . ?
C27 C28 1.375(9) . ?
C27 H27 0.9500 . ?
C28 C29 1.373(9) . ?
C28 H28 0.9500 . ?
C29 C30 1.373(9) . ?
C29 H29 0.9500 . ?
C30 H30 0.9500 . ?
C31 C32 1.386(8) . ?
C31 H31 0.9500 . ?
C32 C33 1.368(9) . ?
C32 H32 0.9500 . ?
C33 C34 1.383(9) . ?
C33 H33 0.9500 . ?
C34 C35 1.385(8) . ?
C34 H34 0.9500 . ?
C35 C36 1.495(9) . ?
C36 C37 1.437(9) . ?
C37 C45 1.400(8) 3_666 ?
C37 C38 1.410(8) . ?
C38 C45 1.408(8) . ?
C38 C39 1.442(8) . ?
C39 C40 1.508(9) . ?
C40 C41 1.385(9) . ?
C41 C42 1.383(9) . ?
C41 H41 0.9500 . ?
C42 C43 1.372(10) . ?
C42 H42 0.9500 . ?
C43 C44 1.374(10) . ?
C43 H43 0.9500 . ?
C44 H44 0.9500 . ?
C45 C37 1.400(8) 3_666 ?
C45 H45 0.9500 . ?
